data_4348242
loop_
_publ_author_name
'Roy, Subhadip'
'Oyarzabal, Itziar'
'Vallejo, Julia'
'Cano, Joan'
'Colacio, Enrique'
'Bauza, Antonio'
'Frontera, Antonio'
'Kirillov, Alexander M.'
'Drew, Michael G. B.'
'Das, Subrata'

_publ_section_title
;
 Two Polymorphic Forms of a Six-Coordinate Mononuclear Cobalt(II) Complex
 with Easy-Plane Anisotropy: Structural Features, Theoretical
 Calculations, and Field-Induced Slow Relaxation of the Magnetization.
;
_journal_issue 17
_journal_name_full 'Inorganic chemistry'
_journal_page_first 8502
_journal_page_last 8513
_journal_paper_doi 10.1021/acs.inorgchem.6b01087
_journal_volume 55
_journal_year 2016
_chemical_formula_moiety 'C24 H20 Co N6 O14'
_chemical_formula_sum 'C24 H20 Co N6 O14'
_chemical_formula_weight 675.39
_space_group_crystal_system monoclinic
_space_group_IT_number 15
_space_group_name_Hall '-C 2yc'
_space_group_name_H-M_alt 'C 1 2/c 1'
_atom_sites_solution_hydrogens geom
_atom_sites_solution_primary direct
_atom_sites_solution_secondary difmap
_audit_creation_method SHELXL-97
_cell_angle_alpha 90.00
_cell_angle_beta 97.205(16)
_cell_angle_gamma 90.00
_cell_formula_units_Z 4
_cell_length_a 22.228(4)
_cell_length_b 17.200(4)
_cell_length_c 7.4727(16)
_cell_measurement_reflns_used 23024
_cell_measurement_temperature 298(2)
_cell_measurement_theta_max 25.00
_cell_measurement_theta_min 1.50
_cell_volume 2834.4(10)
_computing_cell_refinement 'Bruker SMART'
_computing_data_collection 'Bruker SMART'
_computing_data_reduction 'Bruker SAINT'
_computing_molecular_graphics 'Olex2 (Dolomanov et al., 2009)'
_computing_publication_material 'Olex2 (Dolomanov et al., 2009)'
_computing_structure_refinement 'SHELXL-97 (Sheldrick, 1997)'
_computing_structure_solution 'SHELXS-97 (Sheldrick, 1997)'
_diffrn_ambient_temperature 298(2)
_diffrn_measured_fraction_theta_full 0.997
_diffrn_measured_fraction_theta_max 0.997
_diffrn_measurement_device_type 'Bruker APEXII CCD area-detector'
_diffrn_measurement_method 'phi and omega scans'
_diffrn_radiation_monochromator graphite
_diffrn_radiation_source 'fine-focus sealed tube'
_diffrn_radiation_type MoK\a
_diffrn_radiation_wavelength 0.71073
_diffrn_reflns_av_R_equivalents 0.1516
_diffrn_reflns_av_sigmaI/netI 0.0731
_diffrn_reflns_limit_h_max 26
_diffrn_reflns_limit_h_min -26
_diffrn_reflns_limit_k_max 20
_diffrn_reflns_limit_k_min -20
_diffrn_reflns_limit_l_max 8
_diffrn_reflns_limit_l_min -8
_diffrn_reflns_number 23024
_diffrn_reflns_theta_full 25.00
_diffrn_reflns_theta_max 25.00
_diffrn_reflns_theta_min 1.50
_exptl_absorpt_coefficient_mu 0.687
_exptl_absorpt_correction_T_max 0.9864
_exptl_absorpt_correction_T_min 0.8749
_exptl_absorpt_correction_type multi-scan
_exptl_absorpt_process_details 'Bruker SADABS'
_exptl_crystal_colour orange-red
_exptl_crystal_density_diffrn 1.583
_exptl_crystal_density_method 'not measured'
_exptl_crystal_description prism
_exptl_crystal_F_000 1380
_exptl_crystal_size_max 0.38
_exptl_crystal_size_mid 0.27
_exptl_crystal_size_min 0.21
_refine_diff_density_max 0.857
_refine_diff_density_min -1.177
_refine_diff_density_rms 0.163
_refine_ls_extinction_method none
_refine_ls_goodness_of_fit_ref 1.135
_refine_ls_hydrogen_treatment mixed
_refine_ls_matrix_type full
_refine_ls_number_parameters 212
_refine_ls_number_reflns 2490
_refine_ls_number_restraints 3
_refine_ls_restrained_S_all 1.134
_refine_ls_R_factor_all 0.1151
_refine_ls_R_factor_gt 0.0865
_refine_ls_shift/su_max 0.000
_refine_ls_shift/su_mean 0.000
_refine_ls_structure_factor_coef Fsqd
_refine_ls_weighting_details 'calc w=1/[\s^2^(Fo^2^)+(0.1260P)^2^+11.2130P] where P=(Fo^2^+2Fc^2^)/3'
_refine_ls_weighting_scheme calc
_refine_ls_wR_factor_gt 0.2189
_refine_ls_wR_factor_ref 0.2525
_reflns_number_gt 1875
_reflns_number_total 2490
_reflns_threshold_expression >2sigma(I)
_cod_data_source_file ic6b01087_si_002.cif
_cod_data_source_block 1
_cod_original_cell_volume 2834.4(11)
_cod_database_code 4348242

loop_
_symmetry_equiv_pos_as_xyz
'x, y, z'
'-x, y, -z+1/2'
'x+1/2, y+1/2, z'
'-x+1/2, y+1/2, -z+1/2'
'-x, -y, -z'
'x, -y, z-1/2'
'-x+1/2, -y+1/2, -z'
'x+1/2, -y+1/2, z-1/2'

loop_
_atom_site_label
_atom_site_type_symbol
_atom_site_fract_x
_atom_site_fract_y
_atom_site_fract_z
_atom_site_U_iso_or_equiv
_atom_site_adp_type
_atom_site_occupancy
_atom_site_symmetry_multiplicity
_atom_site_calc_flag
_atom_site_refinement_flags
Co1 Co 1.0000 0.75368(6) 0.2500 0.0371(4) Uani 1 2 d S
O1 O 0.91432(17) 0.7497(2) 0.3432(5) 0.0422(10) Uani 1 1 d .
O2 O 0.9432(2) 0.7062(4) 0.6224(6) 0.0704(16) Uani 1 1 d .
O10 O 0.7046(2) 0.7039(4) 0.0767(7) 0.088(2) Uani 1 1 d .
O11 O 0.6422(2) 0.6452(4) 0.2250(8) 0.0829(18) Uani 1 1 d .
O12 O 0.7084(3) 0.5474(4) 0.8197(9) 0.096(2) Uani 1 1 d .
O13 O 0.7997(3) 0.5664(5) 0.9387(9) 0.108(3) Uani 1 1 d .
N10 N 0.6926(2) 0.6689(3) 0.2086(7) 0.0520(13) Uani 1 1 d .
N11 N 0.7586(3) 0.5726(4) 0.8168(8) 0.0672(17) Uani 1 1 d .
C10 C 0.9053(2) 0.7170(4) 0.4865(7) 0.0402(13) Uani 1 1 d .
C11 C 0.8421(2) 0.6843(3) 0.4940(7) 0.0372(13) Uani 1 1 d .
C12 C 0.7973(2) 0.6904(3) 0.3481(7) 0.0379(13) Uani 1 1 d .
H12 H 0.8053 0.7156 0.2436 0.045 Uiso 1 1 calc R
C13 C 0.7411(2) 0.6589(3) 0.3584(8) 0.0395(13) Uani 1 1 d .
C14 C 0.7267(3) 0.6206(4) 0.5109(8) 0.0456(14) Uani 1 1 d .
H14 H 0.6883 0.6002 0.5169 0.055 Uiso 1 1 calc R
C15 C 0.7723(3) 0.6147(4) 0.6524(8) 0.0472(15) Uani 1 1 d .
C16 C 0.8292(2) 0.6460(3) 0.6499(7) 0.0403(13) Uani 1 1 d .
H16 H 0.8585 0.6418 0.7499 0.048 Uiso 1 1 calc R
N1 N 1.0000 0.6286(4) 0.2500 0.0498(18) Uani 1 2 d S
C1A C 0.9510(3) 0.5879(4) 0.1811(9) 0.0571(17) Uani 1 1 d .
H1A H 0.9166 0.6151 0.1323 0.068 Uiso 1 1 calc R
C2A C 0.9491(4) 0.5086(5) 0.1793(11) 0.078(2) Uani 1 1 d .
H2A H 0.9141 0.4826 0.1312 0.094 Uiso 1 1 calc R
C3A C 1.0000 0.4675(7) 0.2500 0.091(4) Uani 1 2 d S
H3A H 1.0000 0.4135 0.2500 0.109 Uiso 1 2 calc SR
N2 N 1.0000 0.8775(4) 0.2500 0.0511(18) Uani 1 2 d S
C1B C 0.9481(3) 0.9182(5) 0.2327(12) 0.068(2) Uani 1 1 d .
H1B H 0.9116 0.8912 0.2207 0.082 Uiso 1 1 calc R
C2B C 0.9466(5) 0.9978(5) 0.2317(16) 0.098(3) Uani 1 1 d .
H2B H 0.9097 1.0241 0.2189 0.117 Uiso 1 1 calc R
C3B C 1.0000 1.0376(8) 0.2500 0.110(5) Uani 1 2 d S
H3B H 1.0000 1.0917 0.2500 0.132 Uiso 1 2 calc SR
O1W O 1.0499(2) 0.7508(3) 0.5076(6) 0.0609(14) Uani 1 1 d D
H1 H 1.075(3) 0.784(4) 0.561(9) 0.091 Uiso 1 1 d D
H2 H 1.028(3) 0.730(4) 0.579(8) 0.091 Uiso 1 1 d D

loop_
_atom_site_aniso_label
_atom_site_aniso_U_11
_atom_site_aniso_U_22
_atom_site_aniso_U_33
_atom_site_aniso_U_23
_atom_site_aniso_U_13
_atom_site_aniso_U_12
Co1 0.0336(6) 0.0535(8) 0.0212(6) 0.000 -0.0079(4) 0.000
O1 0.039(2) 0.061(3) 0.025(2) 0.0085(17) -0.0023(16) -0.0039(18)
O2 0.049(2) 0.129(5) 0.028(2) 0.008(3) -0.0154(19) -0.017(3)
O10 0.067(3) 0.156(6) 0.037(3) 0.030(3) -0.016(2) -0.021(3)
O11 0.048(3) 0.110(4) 0.084(4) 0.030(3) -0.021(3) -0.024(3)
O12 0.073(3) 0.128(5) 0.088(5) 0.059(4) 0.012(3) -0.021(4)
O13 0.093(4) 0.156(6) 0.069(4) 0.067(4) -0.011(3) -0.016(4)
N10 0.044(3) 0.070(3) 0.038(3) 0.004(3) -0.010(2) -0.007(3)
N11 0.069(4) 0.086(4) 0.046(4) 0.032(3) 0.005(3) -0.001(3)
C10 0.039(3) 0.060(4) 0.020(3) -0.005(2) -0.004(2) -0.001(3)
C11 0.040(3) 0.052(3) 0.019(3) 0.004(2) -0.002(2) 0.001(2)
C12 0.042(3) 0.050(3) 0.020(3) 0.002(2) -0.002(2) 0.001(2)
C13 0.037(3) 0.046(3) 0.033(3) -0.002(2) -0.008(2) -0.002(2)
C14 0.042(3) 0.051(4) 0.042(4) 0.008(3) -0.001(2) -0.003(3)
C15 0.050(3) 0.052(4) 0.039(4) 0.013(3) 0.004(3) 0.004(3)
C16 0.044(3) 0.052(3) 0.024(3) 0.006(2) -0.001(2) 0.006(3)
N1 0.051(4) 0.056(4) 0.038(4) 0.000 -0.013(3) 0.000
C1A 0.070(4) 0.066(4) 0.034(4) -0.007(3) 0.002(3) -0.015(3)
C2A 0.113(7) 0.069(5) 0.052(5) -0.004(4) 0.012(5) -0.032(5)
C3A 0.166(14) 0.054(7) 0.058(8) 0.000 0.033(9) 0.000
N2 0.051(4) 0.053(4) 0.050(5) 0.000 0.012(3) 0.000
C1B 0.060(4) 0.070(5) 0.078(5) 0.002(4) 0.016(4) 0.016(4)
C2B 0.106(7) 0.062(6) 0.129(9) 0.006(6) 0.025(7) 0.024(5)
C3B 0.156(15) 0.044(7) 0.133(14) 0.000 0.026(12) 0.000
O1W 0.062(3) 0.099(4) 0.019(2) 0.004(2) -0.0081(19) -0.024(2)

loop_
_atom_type_symbol
_atom_type_description
_atom_type_scat_dispersion_real
_atom_type_scat_dispersion_imag
_atom_type_scat_source
C C 0.0033 0.0016 'International Tables Vol C Tables 4.2.6.8 and 6.1.1.4'
H H 0.0000 0.0000 'International Tables Vol C Tables 4.2.6.8 and 6.1.1.4'
Co Co 0.3494 0.9721 'International Tables Vol C Tables 4.2.6.8 and 6.1.1.4'
N N 0.0061 0.0033 'International Tables Vol C Tables 4.2.6.8 and 6.1.1.4'
O O 0.0106 0.0060 'International Tables Vol C Tables 4.2.6.8 and 6.1.1.4'

loop_
_geom_angle_atom_site_label_1
_geom_angle_atom_site_label_2
_geom_angle_atom_site_label_3
_geom_angle
_geom_angle_site_symmetry_1
_geom_angle_site_symmetry_3
O1W Co1 O1W 177.3(3) 2_755 .
O1W Co1 O1 95.27(17) 2_755 2_755
O1W Co1 O1 84.64(17) . 2_755
O1W Co1 O1 84.64(17) 2_755 .
O1W Co1 O1 95.27(17) . .
O1 Co1 O1 176.3(2) 2_755 .
O1W Co1 N2 91.35(15) 2_755 .
O1W Co1 N2 91.35(15) . .
O1 Co1 N2 91.86(11) 2_755 .
O1 Co1 N2 91.86(11) . .
O1W Co1 N1 88.65(15) 2_755 .
O1W Co1 N1 88.65(15) . .
O1 Co1 N1 88.14(11) 2_755 .
O1 Co1 N1 88.14(11) . .
N2 Co1 N1 180.000(1) . .
C10 O1 Co1 123.2(3) . .
O11 N10 O10 123.3(5) . .
O11 N10 C13 119.0(5) . .
O10 N10 C13 117.6(5) . .
O12 N11 O13 124.7(6) . .
O12 N11 C15 118.5(6) . .
O13 N11 C15 116.7(6) . .
O1 C10 O2 126.8(5) . .
O1 C10 C11 116.6(4) . .
O2 C10 C11 116.6(5) . .
C12 C11 C16 119.2(5) . .
C12 C11 C10 121.3(5) . .
C16 C11 C10 119.5(5) . .
C13 C12 C11 119.7(5) . .
C13 C12 H12 120.1 . .
C11 C12 H12 120.1 . .
C12 C13 C14 122.6(5) . .
C12 C13 N10 120.0(5) . .
C14 C13 N10 117.3(5) . .
C15 C14 C13 116.3(5) . .
C15 C14 H14 121.8 . .
C13 C14 H14 121.8 . .
C14 C15 C16 123.4(6) . .
C14 C15 N11 117.6(6) . .
C16 C15 N11 119.0(5) . .
C15 C16 C11 118.7(5) . .
C15 C16 H16 120.7 . .
C11 C16 H16 120.7 . .
C1A N1 C1A 117.2(9) 2_755 .
C1A N1 Co1 121.4(4) 2_755 .
C1A N1 Co1 121.4(4) . .
N1 C1A C2A 123.1(8) . .
N1 C1A H1A 118.4 . .
C2A C1A H1A 118.4 . .
C1A C2A C3A 119.1(9) . .
C1A C2A H2A 120.5 . .
C3A C2A H2A 120.5 . .
C2A C3A C2A 118.4(11) 2_755 .
C2A C3A H3A 120.8 2_755 .
C2A C3A H3A 120.8 . .
C1B N2 C1B 117.0(9) 2_755 .
C1B N2 Co1 121.5(4) 2_755 .
C1B N2 Co1 121.5(4) . .
N2 C1B C2B 122.9(8) . .
N2 C1B H1B 118.5 . .
C2B C1B H1B 118.5 . .
C3B C2B C1B 118.7(9) . .
C3B C2B H2B 120.6 . .
C1B C2B H2B 120.6 . .
C2B C3B C2B 119.7(12) . 2_755
C2B C3B H3B 120.2 . .
C2B C3B H3B 120.2 2_755 .
Co1 O1W H1 130(5) . .
Co1 O1W H2 108(5) . .
H1 O1W H2 112(4) . .

loop_
_geom_bond_atom_site_label_1
_geom_bond_atom_site_label_2
_geom_bond_distance
_geom_bond_site_symmetry_2
Co1 O1W 2.099(4) 2_755
Co1 O1W 2.099(4) .
Co1 O1 2.109(4) 2_755
Co1 O1 2.109(4) .
Co1 N2 2.129(8) .
Co1 N1 2.152(8) .
O1 C10 1.248(7) .
O2 C10 1.250(7) .
O10 N10 1.213(7) .
O11 N10 1.212(7) .
O12 N11 1.200(8) .
O13 N11 1.211(8) .
N10 C13 1.463(7) .
N11 C15 1.490(8) .
C10 C11 1.520(8) .
C11 C12 1.385(7) .
C11 C16 1.399(8) .
C12 C13 1.372(8) .
C12 H12 0.9300 .
C13 C14 1.388(8) .
C14 C15 1.374(8) .
C14 H14 0.9300 .
C15 C16 1.377(8) .
C16 H16 0.9300 .
N1 C1A 1.342(7) 2_755
N1 C1A 1.342(7) .
C1A C2A 1.365(12) .
C1A H1A 0.9300 .
C2A C3A 1.381(11) .
C2A H2A 0.9300 .
C3A C2A 1.381(11) 2_755
C3A H3A 0.9300 .
N2 C1B 1.341(8) 2_755
N2 C1B 1.341(8) .
C1B C2B 1.369(12) .
C1B H1B 0.9300 .
C2B C3B 1.363(11) .
C2B H2B 0.9300 .
C3B C2B 1.363(11) 2_755
C3B H3B 0.9300 .
O1W H1 0.86(2) .
O1W H2 0.84(2) .

loop_
_geom_hbond_atom_site_label_D
_geom_hbond_atom_site_label_H
_geom_hbond_atom_site_label_A
_geom_hbond_distance_DH
_geom_hbond_distance_HA
_geom_hbond_distance_DA
_geom_hbond_angle_DHA
_geom_hbond_site_symmetry_A
O1W H1 O11 0.86(2) 2.19(3) 3.036(7) 172(8) 8_566
O1W H2 O2 0.84(2) 2.00(5) 2.732(7) 144(8) .
O1W H2 O2 0.84(2) 2.27(6) 2.854(7) 126(6) 2_756

loop_
_geom_torsion_atom_site_label_1
_geom_torsion_atom_site_label_2
_geom_torsion_atom_site_label_3
_geom_torsion_atom_site_label_4
_geom_torsion
_geom_torsion_site_symmetry_1
_geom_torsion_site_symmetry_4
O1W Co1 O1 C10 147.7(5) 2_755 .
O1W Co1 O1 C10 -29.6(5) . .
O1 Co1 O1 C10 58.8(4) 2_755 .
N2 Co1 O1 C10 -121.2(4) . .
N1 Co1 O1 C10 58.8(4) . .
Co1 O1 C10 O2 26.5(9) . .
Co1 O1 C10 C11 -151.2(4) . .
O1 C10 C11 C12 0.4(8) . .
O2 C10 C11 C12 -177.5(6) . .
O1 C10 C11 C16 179.2(5) . .
O2 C10 C11 C16 1.3(8) . .
C16 C11 C12 C13 0.0(8) . .
C10 C11 C12 C13 178.8(5) . .
C11 C12 C13 C14 0.0(9) . .
C11 C12 C13 N10 176.6(5) . .
O11 N10 C13 C12 -175.2(6) . .
O10 N10 C13 C12 1.5(9) . .
O11 N10 C13 C14 1.6(9) . .
O10 N10 C13 C14 178.3(7) . .
C12 C13 C14 C15 -0.9(9) . .
N10 C13 C14 C15 -177.6(6) . .
C13 C14 C15 C16 1.8(10) . .
C13 C14 C15 N11 -178.9(6) . .
O12 N11 C15 C14 -1.5(10) . .
O13 N11 C15 C14 178.5(7) . .
O12 N11 C15 C16 177.9(7) . .
O13 N11 C15 C16 -2.2(10) . .
C14 C15 C16 C11 -1.7(10) . .
N11 C15 C16 C11 178.9(6) . .
C12 C11 C16 C15 0.8(8) . .
C10 C11 C16 C15 -178.0(5) . .
O1W Co1 N1 C1A 140.9(4) 2_755 2_755
O1W Co1 N1 C1A -39.1(4) . 2_755
O1 Co1 N1 C1A 45.6(4) 2_755 2_755
O1 Co1 N1 C1A -134.4(4) . 2_755
O1W Co1 N1 C1A -39.1(4) 2_755 .
O1W Co1 N1 C1A 140.9(4) . .
O1 Co1 N1 C1A -134.4(4) 2_755 .
O1 Co1 N1 C1A 45.6(4) . .
C1A N1 C1A C2A 0.3(5) 2_755 .
Co1 N1 C1A C2A -179.7(5) . .
N1 C1A C2A C3A -0.5(11) . .
C1A C2A C3A C2A 0.3(5) . 2_755
O1W Co1 N2 C1B -120.9(5) 2_755 2_755
O1W Co1 N2 C1B 59.1(5) . 2_755
O1 Co1 N2 C1B -25.6(5) 2_755 2_755
O1 Co1 N2 C1B 154.4(5) . 2_755
O1W Co1 N2 C1B 59.1(5) 2_755 .
O1W Co1 N2 C1B -120.9(5) . .
O1 Co1 N2 C1B 154.4(5) 2_755 .
O1 Co1 N2 C1B -25.6(5) . .
C1B N2 C1B C2B 0.1(8) 2_755 .
Co1 N2 C1B C2B -179.9(8) . .
N2 C1B C2B C3B -0.3(15) . .
C1B C2B C3B C2B 0.1(7) . 2_755
